data_2209794
loop_
_publ_author_name
'Bing Liu'
'Ke-Jian Li'
'Hai-Bin Song'
'Qiang Liu'

_publ_section_title
;
 1-(4-Chloro-1,3-benzothiazol-2-yl)-3-propylurea monohydrate
;
_journal_coeditor_code CI2092
_journal_issue 8
_journal_name_full 'Acta Crystallographica Section E'
_journal_page_first o3322
_journal_page_last o3323
_journal_paper_doi 10.1107/S1600536806026596
_journal_volume 62
_journal_year 2006
_chemical_formula_iupac 'C11 H12 Cl N3 O S, H2 O'
_chemical_formula_moiety 'C11 H12 Cl N3 O S, H2 O'
_chemical_formula_sum 'C11 H14 Cl N3 O2 S'
_chemical_formula_weight 287.76
_chemical_name_systematic
;
1-(4-Chloro-1,3-benzothiazol-2-yl)-3-propylurea monohydrate
;
_space_group_IT_number 2
_symmetry_cell_setting triclinic
_symmetry_space_group_name_Hall '-P 1'
_symmetry_space_group_name_H-M 'P -1'
_atom_sites_solution_hydrogens geom
_atom_sites_solution_primary direct
_atom_sites_solution_secondary difmap
_cell_angle_alpha 97.509(5)
_cell_angle_beta 94.600(8)
_cell_angle_gamma 111.419(8)
_cell_formula_units_Z 2
_cell_length_a 6.8742(15)
_cell_length_b 7.2537(16)
_cell_length_c 14.729(2)
_cell_measurement_reflns_used 2025
_cell_measurement_temperature 293(2)
_cell_measurement_theta_max 27.9
_cell_measurement_theta_min 1.4
_cell_volume 671.3(2)
_computing_cell_refinement CrystalClear
_computing_data_collection 'CrystalClear (Rigaku/MSC, 2005)'
_computing_data_reduction CrystalClear
_computing_molecular_graphics 'CrystalStructure (Rigaku/MSC, 2005)'
_computing_publication_material CrystalStructure
_computing_structure_refinement 'SHELXL97 (Sheldrick, 1997)'
_computing_structure_solution 'SHELXS97 (Sheldrick, 1997)'
_diffrn_ambient_temperature 293(2)
_diffrn_detector_area_resol_mean 7.31
_diffrn_measured_fraction_theta_full 0.989
_diffrn_measured_fraction_theta_max 0.979
_diffrn_measurement_device_type 'Rigaku Saturn'
_diffrn_measurement_method \w
_diffrn_radiation_monochromator confocal
_diffrn_radiation_source 'rotating anode'
_diffrn_radiation_type MoK\a
_diffrn_radiation_wavelength 0.71070
_diffrn_reflns_av_R_equivalents 0.0259
_diffrn_reflns_av_sigmaI/netI 0.0461
_diffrn_reflns_limit_h_max 8
_diffrn_reflns_limit_h_min -7
_diffrn_reflns_limit_k_max 9
_diffrn_reflns_limit_k_min -9
_diffrn_reflns_limit_l_max 18
_diffrn_reflns_limit_l_min -19
_diffrn_reflns_number 6546
_diffrn_reflns_theta_full 25.00
_diffrn_reflns_theta_max 27.86
_diffrn_reflns_theta_min 2.82
_diffrn_standards_number 0
_exptl_absorpt_coefficient_mu 0.438
_exptl_absorpt_correction_T_max 0.9575
_exptl_absorpt_correction_T_min 0.8928
_exptl_absorpt_correction_type multi-scan
_exptl_absorpt_process_details '(Jacobson, 1998)'
_exptl_crystal_colour colourless
_exptl_crystal_density_diffrn 1.424
_exptl_crystal_density_method 'not measured'
_exptl_crystal_description Block
_exptl_crystal_F_000 300
_exptl_crystal_size_max 0.24
_exptl_crystal_size_mid 0.20
_exptl_crystal_size_min 0.10
_refine_diff_density_max 0.230
_refine_diff_density_min -0.276
_refine_ls_extinction_method none
_refine_ls_goodness_of_fit_ref 1.011
_refine_ls_hydrogen_treatment mixed
_refine_ls_matrix_type full
_refine_ls_number_parameters 180
_refine_ls_number_reflns 3134
_refine_ls_number_restraints 5
_refine_ls_restrained_S_all 1.012
_refine_ls_R_factor_all 0.0537
_refine_ls_R_factor_gt 0.0371
_refine_ls_shift/su_max 0.001
_refine_ls_shift/su_mean 0.000
_refine_ls_structure_factor_coef Fsqd
_refine_ls_weighting_details 'calc w=1/[\s^2^(Fo^2^)+(0.0605P)^2^] where P=(Fo^2^+2Fc^2^)/3'
_refine_ls_weighting_scheme calc
_refine_ls_wR_factor_gt 0.0951
_refine_ls_wR_factor_ref 0.1049
_reflns_number_gt 2212
_reflns_number_total 3134
_reflns_threshold_expression I>2\s(I)
_cod_data_source_file ci2092.cif
_cod_data_source_block I
_cod_depositor_comments
;
The following automatic conversions were performed:
'_symmetry_cell_setting' value 'Triclinic' changed to 'triclinic'
according to '/home/saulius/struct/CIF-dictionaries/cif_core.dic'
dictionary named 'cif_core.dic' version 2.4.1 from 2010-06-29.

Automatic conversion script
Id: cif_fix_enum 1527 2010-12-29 10:47:43Z saulius 

The following automatic conversions were performed:

'_symmetry_cell_setting' value 'Triclinic' changed to 'triclinic'
according to /home/saulius/struct/CIF-dictionaries/cif_core.dic
dictionary named 'cif_core.dic' version 2.4.1 from 2010-06-29.

Automatic conversion script
Id: cif_fix_values 1715 2011-07-08 13:25:40Z adriana 
;
_cod_database_code 2209794
_cod_database_fobs_code 2209794

loop_
_symmetry_equiv_pos_as_xyz
'x, y, z'
'-x, -y, -z'

loop_
_atom_site_type_symbol
_atom_site_label
_atom_site_fract_x
_atom_site_fract_y
_atom_site_fract_z
_atom_site_U_iso_or_equiv
_atom_site_adp_type
_atom_site_calc_flag
_atom_site_refinement_flags
_atom_site_occupancy
Cl Cl1 0.65745(8) 0.20674(9) -0.34818(3) 0.0739(2) Uani d . 1
S S1 0.18237(6) 0.09879(6) -0.08242(3) 0.04468(14) Uani d . 1
O O1 0.31248(16) 0.21940(18) 0.09797(8) 0.0486(3) Uani d . 1
O O2 0.05218(19) 0.4550(2) 0.11095(11) 0.0631(4) Uani d D 1
H H2A 0.109(3) 0.372(3) 0.1144(18) 0.112(10) Uiso d D 1
H H2B 0.150(3) 0.5680(18) 0.1315(14) 0.075(7) Uiso d D 1
N N1 0.53997(19) 0.22033(19) -0.15000(9) 0.0416(3) Uani d . 1
N N2 0.58161(19) 0.2885(2) 0.01096(9) 0.0449(3) Uani d D 1
H H2 0.7187(15) 0.342(3) 0.0103(13) 0.064(6) Uiso d D 1
N N3 0.6492(2) 0.3636(2) 0.16931(9) 0.0459(3) Uani d D 1
H H3 0.7851(17) 0.397(3) 0.1604(14) 0.077(6) Uiso d D 1
C C1 0.4575(2) 0.2114(2) -0.07324(11) 0.0390(3) Uani d . 1
C C2 0.3809(2) 0.1313(2) -0.22443(11) 0.0410(4) Uani d . 1
C C3 0.4061(3) 0.1115(3) -0.31747(12) 0.0482(4) Uani d . 1
C C4 0.2329(3) 0.0166(3) -0.38434(13) 0.0565(5) Uani d . 1
H H4 0.2508 0.0019 -0.4464 0.068 Uiso calc R 1
C C5 0.0320(3) -0.0571(3) -0.35931(13) 0.0606(5) Uani d . 1
H H5 -0.0836 -0.1198 -0.4052 0.073 Uiso calc R 1
C C6 0.0004(3) -0.0393(3) -0.26848(12) 0.0532(4) Uani d . 1
H H6 -0.1347 -0.0892 -0.2521 0.064 Uiso calc R 1
C C7 0.1766(2) 0.0556(2) -0.20139(11) 0.0426(4) Uani d . 1
C C8 0.5028(2) 0.2867(2) 0.09500(11) 0.0394(4) Uani d . 1
C C9 0.5905(2) 0.3697(2) 0.26137(11) 0.0441(4) Uani d . 1
H H9A 0.5199 0.2335 0.2723 0.053 Uiso calc R 1
H H9B 0.4924 0.4373 0.2664 0.053 Uiso calc R 1
C C10 0.7810(3) 0.4783(3) 0.33358(12) 0.0516(4) Uani d . 1
H H10A 0.8797 0.4114 0.3281 0.062 Uiso calc R 1
H H10B 0.8508 0.6147 0.3229 0.062 Uiso calc R 1
C C11 0.7214(4) 0.4835(4) 0.42981(14) 0.0755(6) Uani d . 1
H H11A 0.8461 0.5524 0.4740 0.113 Uiso calc R 1
H H11B 0.6534 0.3486 0.4408 0.113 Uiso calc R 1
H H11C 0.6267 0.5528 0.4360 0.113 Uiso calc R 1

loop_
_atom_site_aniso_label
_atom_site_aniso_U_11
_atom_site_aniso_U_22
_atom_site_aniso_U_33
_atom_site_aniso_U_12
_atom_site_aniso_U_13
_atom_site_aniso_U_23
Cl1 0.0660(3) 0.1121(5) 0.0615(3) 0.0452(3) 0.0316(3) 0.0294(3)
S1 0.0308(2) 0.0498(3) 0.0485(3) 0.00782(17) 0.00952(17) 0.01140(17)
O1 0.0290(5) 0.0601(7) 0.0533(7) 0.0114(5) 0.0107(5) 0.0116(5)
O2 0.0364(6) 0.0624(9) 0.0892(10) 0.0162(7) 0.0162(6) 0.0117(8)
N1 0.0340(6) 0.0457(7) 0.0482(8) 0.0161(6) 0.0117(6) 0.0131(6)
N2 0.0282(6) 0.0553(8) 0.0471(8) 0.0103(6) 0.0089(6) 0.0090(6)
N3 0.0318(7) 0.0565(8) 0.0476(8) 0.0148(6) 0.0077(6) 0.0074(6)
C1 0.0320(7) 0.0380(8) 0.0485(9) 0.0127(6) 0.0101(7) 0.0118(6)
C2 0.0435(8) 0.0377(8) 0.0469(9) 0.0194(7) 0.0091(7) 0.0108(6)
C3 0.0562(10) 0.0521(10) 0.0484(9) 0.0311(8) 0.0151(8) 0.0150(7)
C4 0.0743(13) 0.0572(11) 0.0460(10) 0.0356(10) 0.0054(9) 0.0072(8)
C5 0.0649(12) 0.0545(11) 0.0565(11) 0.0212(9) -0.0077(9) 0.0040(8)
C6 0.0444(9) 0.0508(10) 0.0565(11) 0.0103(8) -0.0010(8) 0.0100(8)
C7 0.0416(8) 0.0382(8) 0.0474(9) 0.0135(7) 0.0063(7) 0.0102(7)
C8 0.0329(8) 0.0383(8) 0.0477(9) 0.0132(6) 0.0074(7) 0.0087(6)
C9 0.0391(8) 0.0458(9) 0.0484(9) 0.0159(7) 0.0109(7) 0.0095(7)
C10 0.0496(10) 0.0520(10) 0.0532(10) 0.0219(8) 0.0008(8) 0.0049(8)
C11 0.0980(16) 0.0853(15) 0.0497(12) 0.0462(13) 0.0042(11) 0.0037(10)

loop_
_atom_type_symbol
_atom_type_description
_atom_type_scat_dispersion_real
_atom_type_scat_dispersion_imag
_atom_type_scat_source
C C 0.0033 0.0016 'International Tables Vol C Tables 4.2.6.8 and 6.1.1.4'
H H 0.0000 0.0000 'International Tables Vol C Tables 4.2.6.8 and 6.1.1.4'
N N 0.0061 0.0033 'International Tables Vol C Tables 4.2.6.8 and 6.1.1.4'
O O 0.0106 0.0060 'International Tables Vol C Tables 4.2.6.8 and 6.1.1.4'
Cl Cl 0.1484 0.1585 'International Tables Vol C Tables 4.2.6.8 and 6.1.1.4'
S S 0.1246 0.1234 'International Tables Vol C Tables 4.2.6.8 and 6.1.1.4'

loop_
_geom_angle_atom_site_label_1
_geom_angle_atom_site_label_2
_geom_angle_atom_site_label_3
_geom_angle
C7 S1 C1 87.74(7)
H2A O2 H2B 104.6(17)
C1 N1 C2 109.47(12)
C1 N2 C8 123.83(12)
C1 N2 H2 116.6(12)
C8 N2 H2 119.5(12)
C8 N3 C9 120.92(13)
C8 N3 H3 117.6(13)
C9 N3 H3 121.0(13)
N1 C1 N2 121.18(13)
N1 C1 S1 117.21(12)
N2 C1 S1 121.61(11)
N1 C2 C3 126.57(14)
N1 C2 C7 115.18(13)
C3 C2 C7 118.25(14)
C4 C3 C2 120.25(16)
C4 C3 Cl1 120.48(14)
C2 C3 Cl1 119.27(13)
C3 C4 C5 120.16(17)
C3 C4 H4 119.9
C5 C4 H4 119.9
C6 C5 C4 121.39(17)
C6 C5 H5 119.3
C4 C5 H5 119.3
C5 C6 C7 117.99(16)
C5 C6 H6 121.0
C7 C6 H6 121.0
C6 C7 C2 121.95(15)
C6 C7 S1 127.65(13)
C2 C7 S1 110.40(11)
O1 C8 N3 124.19(14)
O1 C8 N2 121.02(14)
N3 C8 N2 114.78(12)
N3 C9 C10 111.27(13)
N3 C9 H9A 109.4
C10 C9 H9A 109.4
N3 C9 H9B 109.4
C10 C9 H9B 109.4
H9A C9 H9B 108.0
C11 C10 C9 111.60(15)
C11 C10 H10A 109.3
C9 C10 H10A 109.3
C11 C10 H10B 109.3
C9 C10 H10B 109.3
H10A C10 H10B 108.0
C10 C11 H11A 109.5
C10 C11 H11B 109.5
H11A C11 H11B 109.5
C10 C11 H11C 109.5
H11A C11 H11C 109.5
H11B C11 H11C 109.5

loop_
_geom_bond_atom_site_label_1
_geom_bond_atom_site_label_2
_geom_bond_distance
Cl1 C3 1.7328(18)
S1 C7 1.7341(17)
S1 C1 1.7505(15)
O1 C8 1.2247(17)
O2 H2A 0.830(9)
O2 H2B 0.847(9)
N1 C1 1.304(2)
N1 C2 1.3861(19)
N2 C1 1.371(2)
N2 C8 1.390(2)
N2 H2 0.880(9)
N3 C8 1.333(2)
N3 C9 1.445(2)
N3 H3 0.901(9)
C2 C3 1.390(2)
C2 C7 1.397(2)
C3 C4 1.377(3)
C4 C5 1.387(2)
C4 H4 0.93
C5 C6 1.370(3)
C5 H5 0.93
C6 C7 1.393(2)
C6 H6 0.93
C9 C10 1.507(2)
C9 H9A 0.97
C9 H9B 0.97
C10 C11 1.506(3)
C10 H10A 0.97
C10 H10B 0.97
C11 H11A 0.96
C11 H11B 0.96
C11 H11C 0.96

loop_
_geom_hbond_atom_site_label_D
_geom_hbond_atom_site_label_H
_geom_hbond_atom_site_label_A
_geom_hbond_site_symmetry_A
_geom_hbond_distance_DH
_geom_hbond_distance_HA
_geom_hbond_distance_DA
_geom_hbond_angle_DHA
_geom_hbond_publ_flag
O2 H2A O1 . 0.830(9) 2.090(12) 2.891(2) 162(2) yes
O2 H2B N1 2_665 0.847(9) 2.092(13) 2.8816(19) 155(2) yes
N2 H2 O2 1_655 0.880(9) 2.426(14) 3.164(2) 142(2) yes
N3 H3 O2 1_655 0.901(9) 1.952(10) 2.8358(19) 167(2) yes

loop_
_geom_torsion_atom_site_label_1
_geom_torsion_atom_site_label_2
_geom_torsion_atom_site_label_3
_geom_torsion_atom_site_label_4
_geom_torsion
C2 N1 C1 N2 179.72(13)
C2 N1 C1 S1 -0.72(17)
C8 N2 C1 N1 178.80(14)
C8 N2 C1 S1 -0.7(2)
C7 S1 C1 N1 0.89(13)
C7 S1 C1 N2 -179.55(14)
C1 N1 C2 C3 -179.95(15)
C1 N1 C2 C7 0.09(19)
N1 C2 C3 C4 179.11(16)
C7 C2 C3 C4 -0.9(2)
N1 C2 C3 Cl1 -0.7(2)
C7 C2 C3 Cl1 179.22(12)
C2 C3 C4 C5 1.0(3)
Cl1 C3 C4 C5 -179.20(14)
C3 C4 C5 C6 -0.5(3)
C4 C5 C6 C7 0.1(3)
C5 C6 C7 C2 -0.1(3)
C5 C6 C7 S1 179.82(13)
N1 C2 C7 C6 -179.53(15)
C3 C2 C7 C6 0.5(2)
N1 C2 C7 S1 0.55(17)
C3 C2 C7 S1 -179.41(12)
C1 S1 C7 C6 179.33(17)
C1 S1 C7 C2 -0.75(11)
C9 N3 C8 O1 1.0(3)
C9 N3 C8 N2 -179.32(14)
C1 N2 C8 O1 -2.2(2)
C1 N2 C8 N3 178.14(14)
C8 N3 C9 C10 -175.28(14)
N3 C9 C10 C11 -179.44(14)

loop_
_cod_related_entry_id
_cod_related_entry_database
_cod_related_entry_code
1 ChemSpider 21127796
